data_7029513
loop_
_publ_author_name
'Chen, Mao-Long'
'Guo, Yi-Chao'
'Yang, Fang'
'Liang, Jin-Xia'
'Cao, Ze-Xing'
'Zhou, Zhao-Hui'

_publ_section_title
;
 A lanthanum chelate possessing an open-channel framework with water
 nanotubes: properties and desalination.
;
_journal_issue 16
_journal_name_full 'Dalton transactions (Cambridge, England : 2003)'
_journal_page_first 6026
_journal_page_last 6031
_journal_paper_doi 10.1039/c3dt52837e
_journal_volume 43
_journal_year 2014
_chemical_formula_moiety '0.5(C66 H112 La8 N12 O62), 1.5(H12 O6), 0.5(O6)'
_chemical_formula_sum 'C33 H80 La4 N6 O43'
_chemical_formula_weight 1804.67
_chemical_name_systematic
;
 ? 
;
_space_group_crystal_system trigonal
_space_group_IT_number 147
_space_group_name_Hall '-P 3'
_space_group_name_H-M_alt 'P -3'
_symmetry_space_group_name_Hall '-P 3'
_symmetry_space_group_name_H-M 'P -3'
_atom_sites_solution_hydrogens geom
_atom_sites_solution_primary direct
_atom_sites_solution_secondary difmap
_audit_creation_date 2013-11-15
_audit_creation_method
;
  Olex2 1.1
  (compiled 2011.11.01 svn.r2039, GUI svn.r3906)
;
_cell_angle_alpha 90.00
_cell_angle_beta 90.00
_cell_angle_gamma 120.00
_cell_formula_units_Z 2
_cell_length_a 20.0876(3)
_cell_length_b 20.0876(3)
_cell_length_c 9.0176(2)
_cell_measurement_reflns_used 4508
_cell_measurement_temperature 173(2)
_cell_measurement_theta_max 27.5
_cell_measurement_theta_min 3.04
_cell_volume 3151.21(10)
_computing_cell_refinement
;
CrysAlisPro, Agilent Technologies,
Version 1.171.36.24 (release 03-12-2012 CrysAlis171 .NET)
(compiled Dec  3 2012,18:21:49)
;
_computing_data_collection
;
CrysAlisPro, Agilent Technologies,
Version 1.171.36.24 (release 03-12-2012 CrysAlis171 .NET)
(compiled Dec  3 2012,18:21:49)
;
_computing_data_reduction
;
CrysAlisPro, Agilent Technologies,
Version 1.171.36.24 (release 03-12-2012 CrysAlis171 .NET)
(compiled Dec  3 2012,18:21:49)
;
_computing_molecular_graphics
;
O. V. Dolomanov, L. J. Bourhis, R. J. Gildea, J. A. K. Howard and H. Puschmann,
OLEX2: a complete structure solution, refinement and analysis program.
J. Appl. Cryst. (2009). 42, 339-341.
;
_computing_publication_material
;
O. V. Dolomanov, L. J. Bourhis, R. J. Gildea, J. A. K. Howard and H. Puschmann,
OLEX2: a complete structure solution, refinement and analysis program.
J. Appl. Cryst. (2009). 42, 339-341.
;
_computing_structure_refinement
;
XL, G.M. Sheldrick, Acta Cryst.
(2008). A64, 112-122
;
_computing_structure_solution 'SHELXS-97 (Sheldrick, 1990)'
_diffrn_ambient_temperature 173.15
_diffrn_measured_fraction_theta_full 0.993
_diffrn_measured_fraction_theta_max 0.993
_diffrn_measurement_device_type 'Xcalibur, Sapphire3, Gemini ultra'
_diffrn_radiation_monochromator graphite
_diffrn_radiation_type 'MO K\a'
_diffrn_radiation_wavelength 0.71073
_diffrn_reflns_av_R_equivalents 0.0617
_diffrn_reflns_av_unetI/netI 0.0450
_diffrn_reflns_limit_h_max 24
_diffrn_reflns_limit_h_min -26
_diffrn_reflns_limit_k_max 26
_diffrn_reflns_limit_k_min -26
_diffrn_reflns_limit_l_max 11
_diffrn_reflns_limit_l_min -11
_diffrn_reflns_number 25543
_diffrn_reflns_theta_full 27.50
_diffrn_reflns_theta_max 27.50
_diffrn_reflns_theta_min 3.04
_diffrn_source 'fine-focus sealed tube'
_diffrn_source_current n/a
_diffrn_source_voltage n/a
_exptl_absorpt_coefficient_mu 2.764
_exptl_absorpt_correction_T_max 0.6819
_exptl_absorpt_correction_T_min 0.5450
_exptl_absorpt_correction_type multi-scan
_exptl_absorpt_process_details
;
CrysAlisPro, Agilent Technologies, 
Version 1.171.35.15 (release 03-08-2011 CrysAlis171 .NET) 
(compiled Aug  3 2011,13:03:54) 
Empirical absorption correction using spherical harmonics, 
 implemented in SCALE3 ABSPACK scaling algorithm. 
;
_exptl_crystal_colour colorless
_exptl_crystal_density_diffrn 1.902
_exptl_crystal_density_method 'not measured'
_exptl_crystal_description hexagonal
_exptl_crystal_F_000 1784
_exptl_crystal_size_max 0.25
_exptl_crystal_size_mid 0.20
_exptl_crystal_size_min 0.15
_refine_diff_density_max 2.438
_refine_diff_density_min -1.898
_refine_diff_density_rms 0.166
_refine_ls_extinction_method none
_refine_ls_goodness_of_fit_ref 1.056
_refine_ls_hydrogen_treatment mixed
_refine_ls_matrix_type full
_refine_ls_number_parameters 295
_refine_ls_number_reflns 4789
_refine_ls_number_restraints 13
_refine_ls_restrained_S_all 1.055
_refine_ls_R_factor_all 0.0630
_refine_ls_R_factor_gt 0.0518
_refine_ls_shift/su_max 0.001
_refine_ls_shift/su_mean 0.000
_refine_ls_structure_factor_coef Fsqd
_refine_ls_weighting_details 'calc w=1/[\s^2^(Fo^2^)+(0.0550P)^2^+18.8406P] where P=(Fo^2^+2Fc^2^)/3'
_refine_ls_weighting_scheme calc
_refine_ls_wR_factor_gt 0.1166
_refine_ls_wR_factor_ref 0.1221
_reflns_number_gt 4176
_reflns_number_total 4789
_reflns_threshold_expression >2sigma(I)
_cod_data_source_file c3dt52837e.txt
_cod_data_source_block sad
_cod_database_code 7029513

loop_
_space_group_symop_id
_space_group_symop_operation_xyz
1 'x, y, z'
2 '-y, x-y, z'
3 '-x+y, -x, z'
4 '-x, -y, -z'
5 'y, -x+y, -z'
6 'x-y, x, -z'

loop_
_atom_site_label
_atom_site_type_symbol
_atom_site_fract_x
_atom_site_fract_y
_atom_site_fract_z
_atom_site_U_iso_or_equiv
_atom_site_adp_type
_atom_site_occupancy
_atom_site_symmetry_multiplicity
_atom_site_calc_flag
_atom_site_refinement_flags
_atom_site_disorder_assembly
_atom_site_disorder_group
La1 La 0.887714(19) 0.39769(2) 0.50058(3) 0.02044(12) Uani 1 1 d . . .
La2 La 0.6667 0.3333 0.28423(6) 0.01924(15) Uani 1 3 d S . .
C1 C 0.9811(3) 0.4248(4) 0.8586(6) 0.0256(13) Uani 1 1 d . . .
H1A H 1.0107 0.4106 0.9264 0.031 Uiso 1 1 calc R . .
H1B H 0.9569 0.4482 0.9190 0.031 Uiso 1 1 calc R . .
C2 C 1.0361(3) 0.4841(4) 0.7479(6) 0.0229(12) Uani 1 1 d . . .
C3 C 0.8510(4) 0.3209(4) 0.8807(6) 0.0298(14) Uani 1 1 d . . .
H3A H 0.8520 0.3614 0.9450 0.036 Uiso 1 1 calc R . .
H3B H 0.8516 0.2815 0.9458 0.036 Uiso 1 1 calc R . .
C4 C 0.7774(4) 0.2842(4) 0.7916(7) 0.0275(13) Uani 1 1 d . . .
C5 C 0.7725(4) 0.1938(4) 0.4490(7) 0.0275(13) Uani 1 1 d . . .
H5A H 0.7562 0.1740 0.5510 0.033 Uiso 1 1 calc R . .
H5B H 0.7591 0.1494 0.3832 0.033 Uiso 1 1 calc R . .
C6 C 0.7301(3) 0.2346(3) 0.3983(6) 0.0225(12) Uani 1 1 d . . .
C7 C 0.8847(4) 0.2521(4) 0.2931(7) 0.0318(15) Uani 1 1 d . . .
H7A H 0.8493 0.2570 0.2236 0.038 Uiso 1 1 d R . .
H7B H 0.8853 0.2045 0.2675 0.038 Uiso 1 1 d R . .
C8 C 0.9650(4) 0.3207(4) 0.2740(7) 0.0340(15) Uani 1 1 d . . .
C9 C 0.9477(4) 0.2989(4) 0.7707(7) 0.0315(14) Uani 1 1 d . . .
H9A H 0.9633 0.2904 0.8698 0.038 Uiso 1 1 calc R . .
H9B H 0.9944 0.3228 0.7079 0.038 Uiso 1 1 calc R . .
C10 C 0.8924(4) 0.2205(4) 0.7049(7) 0.0336(15) Uani 1 1 d . . .
H10A H 0.9029 0.1821 0.7513 0.040 Uiso 1 1 calc R . .
H10B H 0.8395 0.2071 0.7332 0.040 Uiso 1 1 calc R . .
C11 C 0.8947(4) 0.2129(4) 0.5379(7) 0.0330(15) Uani 1 1 d . . .
H11A H 0.9492 0.2378 0.5070 0.040 Uiso 1 1 calc R . .
H11B H 0.8709 0.1575 0.5137 0.040 Uiso 1 1 calc R . .
N1 N 0.9208(3) 0.3553(3) 0.7877(5) 0.0246(11) Uani 1 1 d . . .
N2 N 0.8559(3) 0.2457(3) 0.4465(5) 0.0253(11) Uani 1 1 d . . .
O1 O 1.0205(2) 0.4693(3) 0.6104(4) 0.0238(9) Uani 1 1 d . . .
O2 O 1.0911(2) 0.5449(3) 0.7927(5) 0.0280(10) Uani 1 1 d . . .
O3 O 0.7806(3) 0.3095(3) 0.6629(5) 0.0356(11) Uani 1 1 d . . .
O4 O 0.7172(3) 0.2319(3) 0.8501(5) 0.0380(12) Uani 1 1 d . . .
O5 O 0.7708(2) 0.3028(2) 0.3491(4) 0.0222(8) Uani 1 1 d . . .
O6 O 0.6588(2) 0.2030(2) 0.4053(5) 0.0249(9) Uani 1 1 d . . .
O7 O 0.9830(3) 0.3776(3) 0.3578(5) 0.0317(10) Uani 1 1 d . . .
O8 O 1.0072(4) 0.3183(4) 0.1759(7) 0.0584(17) Uani 1 1 d . . .
O1W O 0.8874(3) 0.4880(3) 0.6959(5) 0.0296(10) Uani 1 1 d D . .
H1WA H 0.920(3) 0.5361(10) 0.695(8) 0.035 Uiso 1 1 d D . .
H1WB H 0.848(2) 0.480(3) 0.745(7) 0.035 Uiso 1 1 d D . .
O2W O 0.6376(3) 0.2332(2) 0.0895(5) 0.0302(10) Uani 1 1 d D . .
H2WA H 0.667(3) 0.237(3) 0.019(6) 0.036 Uiso 1 1 d D . .
H2WB H 0.613(4) 0.1870(14) 0.120(7) 0.036 Uiso 1 1 d D . .
O3W O 0.6667 0.3333 0.5591(9) 0.0324(18) Uani 1 3 d SD . .
H3W H 0.629(4) 0.312(7) 0.618(9) 0.039 Uiso 0.67 1 d PD . .
O4W O 1.1298(5) 0.3839(6) -0.0446(12) 0.100(3) Uani 1 1 d D . .
H4WA H 1.126(7) 0.365(7) -0.131(6) 0.120 Uiso 1 1 d D . .
H4WB H 1.088(4) 0.357(7) 0.002(12) 0.120 Uiso 1 1 d D . .
O5W O 1.0708(9) 0.2193(9) -0.154(2) 0.173(6) Uani 1 1 d G . .
H5WA H 1.0335 0.1754 -0.1850 0.259 Uiso 1 1 d G . .
H5WB H 1.0648 0.2245 -0.0599 0.259 Uiso 1 1 d G . .
O6W O 0.9990(8) 0.1854(8) 0.105(2) 0.176(6) Uani 1 1 d GD . .
H6WA H 1.0048 0.2302 0.1268 0.264 Uiso 1 1 d GD . .
H6WB H 0.9556 0.1594 0.0579 0.264 Uiso 1 1 d GD . .
O7W O 1.057(2) 0.1387(13) 0.327(3) 0.186(16) Uani 0.45 1 d P A 1
O7W' O 1.1436(13) 0.1192(11) 0.422(3) 0.158(10) Uani 0.55 1 d P B 2

loop_
_atom_site_aniso_label
_atom_site_aniso_U_11
_atom_site_aniso_U_22
_atom_site_aniso_U_33
_atom_site_aniso_U_23
_atom_site_aniso_U_13
_atom_site_aniso_U_12
La1 0.01781(18) 0.0286(2) 0.01307(17) 0.00074(13) 0.00164(12) 0.01027(15)
La2 0.0223(2) 0.0223(2) 0.0130(3) 0.000 0.000 0.01117(10)
C1 0.020(3) 0.034(3) 0.014(3) 0.001(2) -0.001(2) 0.007(3)
C2 0.019(3) 0.033(3) 0.018(3) 0.003(2) 0.000(2) 0.015(3)
C3 0.032(3) 0.032(3) 0.012(3) 0.001(2) 0.003(2) 0.006(3)
C4 0.030(3) 0.031(3) 0.018(3) -0.006(2) 0.005(2) 0.012(3)
C5 0.033(3) 0.029(3) 0.023(3) 0.001(3) 0.000(3) 0.018(3)
C6 0.029(3) 0.024(3) 0.014(3) -0.004(2) -0.003(2) 0.012(3)
C7 0.041(4) 0.046(4) 0.021(3) -0.005(3) -0.001(3) 0.031(3)
C8 0.040(4) 0.044(4) 0.023(3) 0.005(3) 0.009(3) 0.025(3)
C9 0.032(3) 0.038(4) 0.027(3) 0.003(3) -0.006(3) 0.019(3)
C10 0.044(4) 0.037(4) 0.025(3) 0.008(3) -0.003(3) 0.024(3)
C11 0.042(4) 0.039(4) 0.027(3) 0.000(3) -0.005(3) 0.028(3)
N1 0.023(3) 0.032(3) 0.012(2) -0.001(2) -0.0003(19) 0.008(2)
N2 0.031(3) 0.033(3) 0.019(2) 0.003(2) 0.001(2) 0.021(2)
O1 0.020(2) 0.035(2) 0.0131(19) 0.0060(17) 0.0000(15) 0.0105(18)
O2 0.019(2) 0.034(2) 0.023(2) -0.0012(18) -0.0014(17) 0.0074(19)
O3 0.024(2) 0.053(3) 0.017(2) 0.007(2) 0.0045(18) 0.009(2)
O4 0.029(2) 0.037(3) 0.021(2) -0.005(2) 0.0058(19) -0.003(2)
O5 0.022(2) 0.025(2) 0.019(2) 0.0023(16) -0.0002(16) 0.0111(18)
O6 0.026(2) 0.025(2) 0.023(2) 0.0007(17) 0.0008(17) 0.0111(18)
O7 0.032(2) 0.041(3) 0.025(2) 0.002(2) 0.0052(19) 0.020(2)
O8 0.060(4) 0.068(4) 0.050(3) -0.002(3) 0.027(3) 0.035(3)
O1W 0.025(2) 0.037(3) 0.026(2) -0.002(2) 0.0067(19) 0.015(2)
O2W 0.040(3) 0.023(2) 0.021(2) -0.0005(18) 0.0111(19) 0.011(2)
O3W 0.038(3) 0.038(3) 0.021(4) 0.000 0.000 0.0191(15)
O4W 0.066(5) 0.122(8) 0.107(7) -0.040(6) -0.035(5) 0.044(5)
O5W 0.139(12) 0.129(11) 0.253(18) 0.030(11) 0.073(12) 0.069(9)
O6W 0.138(11) 0.123(11) 0.28(2) -0.062(11) 0.028(12) 0.077(9)
O7W 0.26(4) 0.069(15) 0.13(2) 0.006(15) -0.02(2) 0.007(19)
O7W' 0.115(16) 0.082(13) 0.28(3) -0.009(16) 0.004(18) 0.054(12)

loop_
_atom_type_symbol
_atom_type_description
_atom_type_scat_dispersion_real
_atom_type_scat_dispersion_imag
_atom_type_scat_source
C C 0.0033 0.0016 'International Tables Vol C Tables 4.2.6.8 and 6.1.1.4'
H H 0.0000 0.0000 'International Tables Vol C Tables 4.2.6.8 and 6.1.1.4'
La La -0.2871 2.4523 'International Tables Vol C Tables 4.2.6.8 and 6.1.1.4'
N N 0.0061 0.0033 'International Tables Vol C Tables 4.2.6.8 and 6.1.1.4'
O O 0.0106 0.0060 'International Tables Vol C Tables 4.2.6.8 and 6.1.1.4'

loop_
_geom_angle_atom_site_label_1
_geom_angle_atom_site_label_2
_geom_angle_atom_site_label_3
_geom_angle
_geom_angle_site_symmetry_1
_geom_angle_site_symmetry_3
N1 La1 C2 141.34(15) . 4_766
N2 La1 C2 117.78(16) . 4_766
N2 La1 N1 78.41(15) . .
N2 La1 O2 100.68(14) . 4_766
O1 La1 C2 24.27(14) 4_766 4_766
O1 La1 C2 82.43(14) . 4_766
O1 La1 N1 120.06(13) 4_766 .
O1 La1 N1 58.95(13) . .
O1 La1 N2 135.32(14) 4_766 .
O1 La1 N2 106.75(15) . .
O1 La1 O1 63.52(15) . 4_766
O1 La1 O2 47.90(12) 4_766 4_766
O1 La1 O2 103.56(12) . 4_766
O1 La1 O5 162.34(14) . .
O1 La1 O6 128.25(13) . 2_655
O1 La1 O6 73.80(13) 4_766 2_655
O1 La1 O1W 72.39(14) . .
O2 La1 C2 23.81(14) 4_766 4_766
O2 La1 N1 160.46(13) 4_766 .
O3 La1 C2 155.34(16) . 4_766
O3 La1 N1 60.44(14) . .
O3 La1 N2 71.49(16) . .
O3 La1 O1 118.14(14) . .
O3 La1 O1 153.00(16) . 4_766
O3 La1 O2 138.18(13) . 4_766
O3 La1 O5 68.63(14) . .
O3 La1 O6 87.96(15) . 2_655
O3 La1 O7 130.68(17) . .
O3 La1 O1W 77.77(16) . .
O5 La1 C2 95.96(14) . 4_766
O5 La1 N1 121.16(13) . .
O5 La1 N2 58.41(14) . .
O5 La1 O1 118.74(12) . 4_766
O5 La1 O2 72.51(12) . 4_766
O5 La1 O6 65.92(13) . 2_655
O6 La1 C2 67.82(14) 2_655 4_766
O6 La1 N1 134.49(14) 2_655 .
O6 La1 N2 124.32(14) 2_655 .
O6 La1 O2 62.04(12) 2_655 4_766
O7 La1 C2 67.79(15) . 4_766
O7 La1 N1 96.08(15) . .
O7 La1 N2 61.03(15) . .
O7 La1 O1 76.00(15) . 4_766
O7 La1 O1 67.49(15) . .
O7 La1 O2 67.28(14) . 4_766
O7 La1 O5 95.54(14) . .
O7 La1 O6 129.14(14) . 2_655
O7 La1 O1W 138.61(15) . .
O1W La1 C2 97.65(16) . 4_766
O1W La1 N1 70.87(15) . .
O1W La1 N2 144.35(15) . .
O1W La1 O1 77.52(14) . 4_766
O1W La1 O2 114.33(14) . 4_766
O1W La1 O5 125.15(14) . .
O1W La1 O6 70.96(14) . 2_655
C6 La2 C6 109.04(11) . 2_655
O5 La2 C6 90.35(15) . 2_655
O5 La2 C6 131.87(14) 2_655 .
O5 La2 C6 90.35(15) 3_665 .
O5 La2 C6 24.48(15) . .
O5 La2 C6 131.87(14) 3_665 2_655
O5 La2 C6 24.48(15) 2_655 2_655
O5 La2 O5 114.80(7) . 2_655
O5 La2 O5 114.80(7) . 3_665
O5 La2 O5 114.80(7) 3_665 2_655
O5 La2 O6 48.82(13) 3_665 3_665
O5 La2 O6 142.22(13) 3_665 2_655
O5 La2 O6 142.22(13) . 3_665
O5 La2 O6 48.82(13) 2_655 2_655
O5 La2 O6 66.03(13) . 2_655
O5 La2 O6 142.22(13) 2_655 .
O5 La2 O6 66.03(13) 3_665 .
O5 La2 O6 48.82(13) . .
O5 La2 O6 66.03(13) 2_655 3_665
O6 La2 C6 125.56(14) . 2_655
O6 La2 C6 24.34(14) 2_655 2_655
O6 La2 C6 85.79(14) 3_665 2_655
O6 La2 C6 24.34(14) . .
O6 La2 C6 85.79(14) 2_655 .
O6 La2 C6 125.56(14) 3_665 .
O6 La2 O6 105.44(10) 2_655 3_665
O6 La2 O6 105.44(10) . 3_665
O6 La2 O6 105.44(10) . 2_655
O2W La2 C6 73.62(15) . .
O2W La2 C6 97.49(16) 2_655 .
O2W La2 C6 97.49(16) 3_665 2_655
O2W La2 C6 73.62(16) 2_655 2_655
O2W La2 C6 150.02(15) . 2_655
O2W La2 C6 150.02(15) 3_665 .
O2W La2 O5 148.80(14) . 2_655
O2W La2 O5 76.97(14) . 3_665
O2W La2 O5 81.75(15) 3_665 3_665
O2W La2 O5 148.80(14) 2_655 3_665
O2W La2 O5 148.80(14) 3_665 .
O2W La2 O5 81.75(15) 2_655 2_655
O2W La2 O5 76.97(14) 3_665 2_655
O2W La2 O5 81.75(15) . .
O2W La2 O5 76.97(14) 2_655 .
O2W La2 O6 136.57(14) . 2_655
O2W La2 O6 117.71(14) 2_655 .
O2W La2 O6 68.75(14) . .
O2W La2 O6 68.75(14) 2_655 2_655
O2W La2 O6 68.75(14) 3_665 3_665
O2W La2 O6 117.71(14) . 3_665
O2W La2 O6 136.57(14) 2_655 3_665
O2W La2 O6 117.71(14) 3_665 2_655
O2W La2 O6 136.57(14) 3_665 .
O2W La2 O2W 76.42(16) . 2_655
O2W La2 O2W 76.42(16) . 3_665
O2W La2 O2W 76.42(16) 2_655 3_665
O3W La2 C6 70.10(11) . 2_655
O3W La2 C6 70.10(11) . .
O3W La2 O5 76.61(9) . .
O3W La2 O5 76.61(9) . 2_655
O3W La2 O5 76.61(9) . 3_665
O3W La2 O6 66.75(9) . 3_665
O3W La2 O6 66.75(9) . 2_655
O3W La2 O6 66.75(9) . .
O3W La2 O2W 134.42(10) . .
O3W La2 O2W 134.42(10) . 2_655
O3W La2 O2W 134.42(10) . 3_665
H1A C1 H1B 107.8 . .
C2 C1 H1A 109.0 . .
C2 C1 H1B 109.0 . .
N1 C1 H1A 109.0 . .
N1 C1 H1B 109.0 . .
N1 C1 C2 113.0(5) . .
C1 C2 La1 166.5(4) . 4_766
O1 C2 La1 55.9(3) . 4_766
O1 C2 C1 117.2(5) . .
O2 C2 La1 67.6(3) . 4_766
O2 C2 C1 119.9(5) . .
O2 C2 O1 122.8(6) . .
H3A C3 H3B 107.7 . .
C4 C3 H3A 108.9 . .
C4 C3 H3B 108.9 . .
N1 C3 H3A 108.9 . .
N1 C3 H3B 108.9 . .
N1 C3 C4 113.3(5) . .
O3 C4 C3 117.1(5) . .
O4 C4 C3 118.9(6) . .
O4 C4 O3 124.0(6) . .
H5A C5 H5B 108.0 . .
C6 C5 H5A 109.4 . .
C6 C5 H5B 109.4 . .
N2 C5 H5A 109.4 . .
N2 C5 H5B 109.4 . .
N2 C5 C6 111.1(5) . .
C5 C6 La2 172.3(4) . .
O5 C6 La2 55.3(3) . .
O5 C6 C5 117.0(5) . .
O6 C6 La2 66.2(3) . .
O6 C6 C5 121.5(5) . .
O6 C6 O5 121.4(6) . .
H7A C7 H7B 107.8 . .
C8 C7 H7A 109.2 . .
C8 C7 H7B 109.2 . .
N2 C7 H7A 109.3 . .
N2 C7 H7B 109.1 . .
N2 C7 C8 112.1(5) . .
O7 C8 C7 116.5(6) . .
O8 C8 C7 118.8(7) . .
O8 C8 O7 124.7(7) . .
H9A C9 H9B 107.1 . .
C10 C9 H9A 107.8 . .
C10 C9 H9B 107.8 . .
N1 C9 H9A 107.8 . .
N1 C9 H9B 107.8 . .
N1 C9 C10 118.2(5) . .
C9 C10 H10A 108.1 . .
C9 C10 H10B 108.1 . .
H10A C10 H10B 107.3 . .
C11 C10 C9 116.6(6) . .
C11 C10 H10A 108.1 . .
C11 C10 H10B 108.1 . .
C10 C11 H11A 108.1 . .
C10 C11 H11B 108.1 . .
H11A C11 H11B 107.3 . .
N2 C11 C10 116.9(6) . .
N2 C11 H11A 108.1 . .
N2 C11 H11B 108.1 . .
C1 N1 La1 108.2(3) . .
C1 N1 C3 109.8(5) . .
C1 N1 C9 109.3(5) . .
C3 N1 La1 109.9(4) . .
C3 N1 C9 108.9(5) . .
C9 N1 La1 110.8(3) . .
C5 N2 La1 109.1(4) . .
C5 N2 C7 109.5(5) . .
C5 N2 C11 109.8(5) . .
C7 N2 La1 101.5(4) . .
C7 N2 C11 106.6(5) . .
C11 N2 La1 119.6(4) . .
La1 O1 La1 116.48(15) . 4_766
C2 O1 La1 99.9(4) . 4_766
C2 O1 La1 125.6(4) . .
C2 O2 La1 88.6(3) . 4_766
C4 O3 La1 133.4(4) . .
La2 O5 La1 120.44(16) . .
C6 O5 La1 118.1(3) . .
C6 O5 La2 100.3(4) . .
La1 O6 La2 106.27(14) 3_665 .
C6 O6 La1 161.3(4) . 3_665
C6 O6 La2 89.5(4) . .
C8 O7 La1 124.0(4) . .
La1 O1W H1WA 122(4) . .
La1 O1W H1WB 124(4) . .
H1WA O1W H1WB 109.2(18) . .
La2 O2W H2WA 126(4) . .
La2 O2W H2WB 115(4) . .
H2WA O2W H2WB 109.6(18) . .
La2 O3W H3W 129(7) . .
H4WA O4W H4WB 109.5(18) . .
H5WA O5W H5WB 109.6 . .
H6WA O6W H6WB 107.9 . .

loop_
_geom_bond_atom_site_label_1
_geom_bond_atom_site_label_2
_geom_bond_distance
_geom_bond_site_symmetry_2
La1 C2 3.061(6) 4_766
La1 N1 2.904(5) .
La1 N2 2.831(5) .
La1 O1 2.571(4) 4_766
La1 O1 2.515(4) .
La1 O2 2.831(4) 4_766
La1 O3 2.470(4) .
La1 O5 2.557(4) .
La1 O6 2.747(4) 2_655
La1 O7 2.501(4) .
La1 O1W 2.531(4) .
La2 C6 3.023(6) .
La2 C6 3.023(6) 2_655
La2 O5 2.525(4) 3_665
La2 O5 2.525(4) 2_655
La2 O5 2.525(4) .
La2 O6 2.766(4) 3_665
La2 O6 2.766(4) 2_655
La2 O6 2.766(4) .
La2 O2W 2.509(4) .
La2 O2W 2.509(4) 3_665
La2 O2W 2.509(4) 2_655
La2 O3W 2.479(8) .
C1 H1A 0.9900 .
C1 H1B 0.9900 .
C1 C2 1.523(8) .
C1 N1 1.461(8) .
C2 La1 3.061(6) 4_766
C2 O1 1.277(7) .
C2 O2 1.236(7) .
C3 H3A 0.9900 .
C3 H3B 0.9900 .
C3 C4 1.512(9) .
C3 N1 1.475(8) .
C4 O3 1.255(8) .
C4 O4 1.255(8) .
C5 H5A 0.9900 .
C5 H5B 0.9900 .
C5 C6 1.519(9) .
C5 N2 1.465(8) .
C6 O5 1.273(7) .
C6 O6 1.246(7) .
C7 H7A 0.9895 .
C7 H7B 0.9903 .
C7 C8 1.519(10) .
C7 N2 1.480(8) .
C8 O7 1.263(8) .
C8 O8 1.242(8) .
C9 H9A 0.9900 .
C9 H9B 0.9900 .
C9 C10 1.521(10) .
C9 N1 1.488(9) .
C10 H10A 0.9900 .
C10 H10B 0.9900 .
C10 C11 1.517(9) .
C11 H11A 0.9900 .
C11 H11B 0.9900 .
C11 N2 1.496(8) .
O1 La1 2.571(4) 4_766
O2 La1 2.831(4) 4_766
O6 La1 2.747(4) 3_665
O1W H1WA 0.853(10) .
O1W H1WB 0.850(10) .
O2W H2WA 0.850(10) .
O2W H2WB 0.850(10) .
O3W H3W 0.849(10) .
O4W H4WA 0.851(10) .
O4W H4WB 0.851(10) .
O5W H5WA 0.8695 .
O5W H5WB 0.8700 .
O6W H6WA 0.8701 .
O6W H6WB 0.8699 .
